data_1527058
loop_
_publ_author_name
'von Schnering, H.G.'
'Brand, B.H.'

_publ_section_title
;
 Struktur ind Eigenschaften des blauen Chrom(II)-chlorid-tetrahydrats Cr
 Cl2 (H2 O)4
;
_journal_name_full 'Zeitschrift fuer Anorganische und Allgemeine Chemie'
_journal_page_first 159
_journal_page_last 168
_journal_volume 402
_journal_year 1973
_chemical_formula_sum 'Cl2 Cr H8 O4'
_chemical_name_systematic 'Cr Cl2 (H2 O)4'
_space_group_IT_number 14
_symmetry_space_group_name_Hall '-P 2ybc'
_symmetry_space_group_name_H-M 'P 1 21/c 1'
_cell_angle_alpha 90
_cell_angle_beta 110.1
_cell_angle_gamma 90
_cell_formula_units_Z 2
_cell_length_a 5.904
_cell_length_b 7.339
_cell_length_c 8.347
_cell_volume 339.643
_citation_journal_id_ASTM ZAACAB
_cod_data_source_file vonSchnering_ZAACAB_1973_907.cif
_cod_data_source_block H8Cl2Cr1O4
_cod_original_cell_volume 339.6431
_cod_original_formula_sum 'H8 Cl2 Cr1 O4'
_cod_database_code 1527058

loop_
_symmetry_equiv_pos_as_xyz
x,y,z
-x,y+1/2,-z+1/2
-x,-y,-z
x,-y-1/2,z-1/2

loop_
_atom_site_label
_atom_site_type_symbol
_atom_site_fract_x
_atom_site_fract_y
_atom_site_fract_z
_atom_site_occupancy
_atom_site_U_iso_or_equiv
_atom_site_attached_hydrogens
Cr1 Cr+2 0 0 0 1 0.0 0
Cl1 Cl-1 0.3172 0.2895 0.0787 1 0.0 0
O2 O-2 -0.2778 0.1893 -0.0672 1 0.0 2
O1 O-2 0.0052 0 0.2505 1 0.0 2
